data_7236037
loop_
_publ_author_name
'Sutradhar, Manas'
'Alegria, Elisabete C. B. A.'
'Mahmudov, Kamran T.'
'Guedes da Silva, M. F\'atima C.'
'Pombeiro, Armando J. L.'

_publ_section_title
;
 Iron(iii) and cobalt(iii) complexes with both tautomeric (keto and enol)
 forms of aroylhydrazone ligands: catalysts for the microwave assisted
 oxidation of alcohols
;
_journal_issue 10
_journal_name_full 'RSC Advances'
_journal_page_first 8079
_journal_paper_doi 10.1039/C5RA25774C
_journal_volume 6
_journal_year 2016
_chemical_formula_moiety 'C14 H12 N2 O4'
_chemical_formula_sum 'C14 H12 N2 O4'
_chemical_formula_weight 272.26
_space_group_crystal_system monoclinic
_space_group_IT_number 14
_space_group_name_Hall '-P 2ybc'
_space_group_name_H-M_alt 'P 1 21/c 1'
_atom_sites_solution_hydrogens geom
_audit_creation_method SHELXL-2014/7
_audit_update_record
;
2015-12-02 deposited with the CCDC.
2016-01-08 downloaded from the CCDC.
;
_cell_angle_alpha 90
_cell_angle_beta 90.2030(10)
_cell_angle_gamma 90
_cell_formula_units_Z 4
_cell_length_a 8.9865(9)
_cell_length_b 9.5514(7)
_cell_length_c 14.1428(12)
_cell_measurement_reflns_used 2941
_cell_measurement_temperature 150(2)
_cell_measurement_theta_max 29.31
_cell_measurement_theta_min 2.27
_cell_volume 1213.92(18)
_computing_cell_refinement 'Bruker SAINT'
_computing_data_collection 'Bruker APEX2'
_computing_data_reduction 'Bruker SAINT'
_computing_molecular_graphics 'Mercury CSD 3.5.1'
_computing_publication_material 'WinGX publication routines (Farrugia, 1999)'
_computing_structure_refinement 'SHELXL-97 (Sheldrick, 2008)'
_computing_structure_solution 'SIR97 (Giacovazzo et al, 1997)'
_diffrn_ambient_temperature 150(2)
_diffrn_measured_fraction_theta_full 0.955
_diffrn_measured_fraction_theta_max 0.954
_diffrn_measurement_device_type 'Bruker APEX-II CCD'
_diffrn_measurement_method '\f and \w scans'
_diffrn_radiation_monochromator graphite
_diffrn_radiation_source 'fine-focus sealed tube'
_diffrn_radiation_type MoK\a
_diffrn_radiation_wavelength 0.71073
_diffrn_reflns_av_R_equivalents 0.0440
_diffrn_reflns_av_unetI/netI 0.0424
_diffrn_reflns_Laue_measured_fraction_full 0.955
_diffrn_reflns_Laue_measured_fraction_max 0.954
_diffrn_reflns_limit_h_max 10
_diffrn_reflns_limit_h_min -8
_diffrn_reflns_limit_k_max 11
_diffrn_reflns_limit_k_min -11
_diffrn_reflns_limit_l_max 17
_diffrn_reflns_limit_l_min -17
_diffrn_reflns_number 7359
_diffrn_reflns_point_group_measured_fraction_full 0.955
_diffrn_reflns_point_group_measured_fraction_max 0.954
_diffrn_reflns_theta_full 25.242
_diffrn_reflns_theta_max 25.350
_diffrn_reflns_theta_min 2.573
_exptl_absorpt_coefficient_mu 0.111
_exptl_absorpt_correction_T_max 0.9824
_exptl_absorpt_correction_T_min 0.9653
_exptl_absorpt_correction_type multi-scan
_exptl_absorpt_process_details sadabs
_exptl_crystal_colour yellow
_exptl_crystal_density_diffrn 1.490
_exptl_crystal_description plate
_exptl_crystal_F_000 568
_exptl_crystal_size_max 0.320
_exptl_crystal_size_mid 0.190
_exptl_crystal_size_min 0.160
_refine_diff_density_max 0.202
_refine_diff_density_min -0.267
_refine_diff_density_rms 0.057
_refine_ls_extinction_method none
_refine_ls_goodness_of_fit_ref 1.005
_refine_ls_hydrogen_treatment constr
_refine_ls_matrix_type full
_refine_ls_number_parameters 184
_refine_ls_number_reflns 2121
_refine_ls_number_restraints 0
_refine_ls_restrained_S_all 1.005
_refine_ls_R_factor_all 0.0557
_refine_ls_R_factor_gt 0.0381
_refine_ls_shift/su_max 0.000
_refine_ls_shift/su_mean 0.000
_refine_ls_structure_factor_coef Fsqd
_refine_ls_weighting_details 'w=1/[\s^2^(Fo^2^)+(0.0775P)^2^+0.0857P] where P=(Fo^2^+2Fc^2^)/3'
_refine_ls_weighting_scheme calc
_refine_ls_wR_factor_gt 0.1076
_refine_ls_wR_factor_ref 0.1223
_reflns_Friedel_coverage 0.000
_reflns_number_gt 1598
_reflns_number_total 2121
_reflns_threshold_expression 'I > 2\s(I)'
_cod_data_source_file c5ra25774c1.cif
_cod_data_source_block H2L2
_cod_original_sg_symbol_H-M 'P 21/c'
_cod_database_code 7236037
_shelx_shelxl_version_number 2014/7
_shelx_space_group_comment
;
The symmetry employed for this shelxl refinement is uniquely defined
by the following loop, which should always be used as a source of
symmetry information in preference to the above space-group names.
They are only intended as comments.
;
_shelx_estimated_absorpt_t_min 0.965
_shelx_estimated_absorpt_t_max 0.982

loop_
_space_group_symop_operation_xyz
'x, y, z'
'-x, y+1/2, -z+1/2'
'-x, -y, -z'
'x, -y-1/2, z-1/2'

loop_
_atom_site_label
_atom_site_type_symbol
_atom_site_fract_x
_atom_site_fract_y
_atom_site_fract_z
_atom_site_U_iso_or_equiv
_atom_site_adp_type
_atom_site_occupancy
_atom_site_site_symmetry_order
_atom_site_calc_flag
_atom_site_refinement_flags_posn
_atom_site_refinement_flags_adp
C1 C -0.0558(2) 0.86904(16) 0.15251(12) 0.0203(4) Uani 1 1 d . .
C2 C -0.1283(2) 0.95536(17) 0.21672(11) 0.0204(4) Uani 1 1 d . .
C3 C -0.2389(2) 1.04599(18) 0.18737(12) 0.0235(4) Uani 1 1 d . .
H3 H -0.2868 1.1050 0.2320 0.028 Uiso 1 1 calc R U
C4 C -0.2805(2) 1.05111(17) 0.09223(12) 0.0242(4) Uani 1 1 d . .
H4 H -0.3568 1.1132 0.0720 0.029 Uiso 1 1 calc R U
C5 C -0.2105(2) 0.96585(17) 0.02807(12) 0.0231(4) Uani 1 1 d . .
H5 H -0.2384 0.9700 -0.0367 0.028 Uiso 1 1 calc R U
C6 C -0.0983(2) 0.87262(16) 0.05667(12) 0.0203(4) Uani 1 1 d . .
C7 C -0.0266(2) 0.78340(17) -0.01303(12) 0.0224(4) Uani 1 1 d . .
H7 H -0.0523 0.7914 -0.0780 0.027 Uiso 1 1 calc R U
C8 C 0.2434(2) 0.52164(17) -0.02831(12) 0.0205(4) Uani 1 1 d . .
C9 C 0.3152(2) 0.43501(17) -0.10114(12) 0.0197(4) Uani 1 1 d . .
C10 C 0.4157(2) 0.32931(17) -0.07210(12) 0.0214(4) Uani 1 1 d . .
C11 C 0.4813(2) 0.24254(18) -0.13865(13) 0.0261(4) Uani 1 1 d . .
H11 H 0.5485 0.1715 -0.1189 0.031 Uiso 1 1 calc R U
C12 C 0.4494(2) 0.25910(19) -0.23319(12) 0.0257(4) Uani 1 1 d . .
H12 H 0.4934 0.1982 -0.2782 0.031 Uiso 1 1 calc R U
C13 C 0.3533(2) 0.36430(19) -0.26340(12) 0.0276(4) Uani 1 1 d . .
H13 H 0.3335 0.3763 -0.3289 0.033 Uiso 1 1 calc R U
C14 C 0.2873(2) 0.45058(18) -0.19856(12) 0.0236(4) Uani 1 1 d . .
H14 H 0.2217 0.5221 -0.2197 0.028 Uiso 1 1 calc R U
N1 N 0.07140(17) 0.69385(14) 0.01368(10) 0.0222(4) Uani 1 1 d . .
N2 N 0.13857(17) 0.61422(14) -0.05544(10) 0.0219(4) Uani 1 1 d . .
H2 H 0.1137 0.6236 -0.1153 0.026 Uiso 1 1 calc R U
O1 O 0.05388(15) 0.78598(13) 0.18744(8) 0.0287(4) Uani 1 1 d . .
H1 H 0.0872 0.7349 0.1440 0.043 Uiso 1 1 calc R U
O2 O 0.27842(15) 0.50957(13) 0.05753(8) 0.0260(3) Uani 1 1 d . .
O3 O -0.08319(15) 0.94365(13) 0.30937(8) 0.0280(3) Uani 1 1 d . .
H3A H -0.1468 0.9809 0.3447 0.042 Uiso 1 1 calc R U
O4 O 0.45096(16) 0.30643(13) 0.02000(8) 0.0298(4) Uani 1 1 d . .
H4A H 0.4075 0.3657 0.0540 0.045 Uiso 1 1 calc R U

loop_
_atom_site_aniso_label
_atom_site_aniso_U_11
_atom_site_aniso_U_22
_atom_site_aniso_U_33
_atom_site_aniso_U_23
_atom_site_aniso_U_13
_atom_site_aniso_U_12
C1 0.0232(11) 0.0185(8) 0.0193(9) 0.0020(7) -0.0029(8) -0.0008(7)
C2 0.0243(11) 0.0226(8) 0.0143(8) 0.0002(6) -0.0012(7) -0.0035(7)
C3 0.0237(11) 0.0236(9) 0.0233(9) -0.0031(7) 0.0018(8) 0.0007(7)
C4 0.0252(11) 0.0233(9) 0.0241(9) 0.0028(7) -0.0043(8) 0.0012(7)
C5 0.0279(11) 0.0244(9) 0.0168(8) 0.0028(7) -0.0052(8) -0.0024(7)
C6 0.0242(11) 0.0189(8) 0.0176(9) -0.0006(6) 0.0003(7) -0.0050(7)
C7 0.0269(11) 0.0238(9) 0.0164(8) -0.0008(7) -0.0021(7) -0.0040(7)
C8 0.0238(10) 0.0224(9) 0.0154(8) 0.0016(7) -0.0008(7) -0.0070(7)
C9 0.0217(10) 0.0213(8) 0.0161(8) -0.0003(6) 0.0004(7) -0.0039(7)
C10 0.0224(11) 0.0259(9) 0.0159(8) 0.0033(7) -0.0028(7) -0.0048(7)
C11 0.0277(11) 0.0237(9) 0.0269(10) 0.0014(7) -0.0013(8) 0.0017(7)
C12 0.0259(11) 0.0281(9) 0.0230(9) -0.0049(7) 0.0027(8) -0.0016(8)
C13 0.0325(12) 0.0359(10) 0.0143(8) 0.0000(7) -0.0014(8) -0.0009(8)
C14 0.0270(11) 0.0272(9) 0.0168(9) 0.0023(7) -0.0014(8) 0.0014(7)
N1 0.0260(9) 0.0227(8) 0.0178(7) -0.0044(6) 0.0014(6) -0.0021(6)
N2 0.0288(9) 0.0237(7) 0.0131(7) -0.0031(6) -0.0006(6) 0.0016(6)
O1 0.0342(9) 0.0312(7) 0.0206(7) -0.0045(5) -0.0064(6) 0.0120(5)
O2 0.0295(8) 0.0354(7) 0.0129(6) 0.0002(5) -0.0009(6) -0.0002(5)
O3 0.0330(9) 0.0375(8) 0.0135(6) -0.0021(5) -0.0016(6) 0.0078(6)
O4 0.0372(9) 0.0352(7) 0.0169(6) 0.0033(5) -0.0035(6) 0.0077(6)

loop_
_atom_type_symbol
_atom_type_description
_atom_type_scat_dispersion_real
_atom_type_scat_dispersion_imag
_atom_type_scat_source
C C 0.0033 0.0016 'International Tables Vol C Tables 4.2.6.8 and 6.1.1.4'
H H 0.0000 0.0000 'International Tables Vol C Tables 4.2.6.8 and 6.1.1.4'
N N 0.0061 0.0033 'International Tables Vol C Tables 4.2.6.8 and 6.1.1.4'
O O 0.0106 0.0060 'International Tables Vol C Tables 4.2.6.8 and 6.1.1.4'

loop_
_geom_angle_atom_site_label_1
_geom_angle_atom_site_label_2
_geom_angle_atom_site_label_3
_geom_angle
O1 C1 C2 116.78(15)
O1 C1 C6 123.99(16)
C2 C1 C6 119.23(16)
O3 C2 C3 123.17(15)
O3 C2 C1 115.90(15)
C3 C2 C1 120.93(15)
C2 C3 C4 120.11(16)
C2 C3 H3 119.9
C4 C3 H3 119.9
C5 C4 C3 119.62(16)
C5 C4 H4 120.2
C3 C4 H4 120.2
C4 C5 C6 121.07(16)
C4 C5 H5 119.5
C6 C5 H5 119.5
C5 C6 C1 119.02(16)
C5 C6 C7 119.69(16)
C1 C6 C7 121.28(16)
N1 C7 C6 119.71(16)
N1 C7 H7 120.1
C6 C7 H7 120.1
O2 C8 N2 120.49(16)
O2 C8 C9 120.98(16)
N2 C8 C9 118.54(15)
C14 C9 C10 118.10(16)
C14 C9 C8 123.27(16)
C10 C9 C8 118.63(15)
O4 C10 C11 117.16(16)
O4 C10 C9 122.70(16)
C11 C10 C9 120.13(16)
C12 C11 C10 120.21(17)
C12 C11 H11 119.9
C10 C11 H11 119.9
C11 C12 C13 120.57(17)
C11 C12 H12 119.7
C13 C12 H12 119.7
C14 C13 C12 119.92(16)
C14 C13 H13 120.0
C12 C13 H13 120.0
C13 C14 C9 121.05(17)
C13 C14 H14 119.5
C9 C14 H14 119.5
C7 N1 N2 117.42(14)
C8 N2 N1 117.88(14)
C8 N2 H2 121.1
N1 N2 H2 121.1
C1 O1 H1 109.5
C2 O3 H3A 109.5
C10 O4 H4A 109.5

loop_
_geom_bond_atom_site_label_1
_geom_bond_atom_site_label_2
_geom_bond_distance
C1 O1 1.357(2)
C1 C2 1.391(2)
C1 C6 1.407(2)
C2 O3 1.375(2)
C2 C3 1.381(3)
C3 C4 1.396(2)
C3 H3 0.9500
C4 C5 1.374(2)
C4 H4 0.9500
C5 C6 1.404(2)
C5 H5 0.9500
C6 C7 1.455(2)
C7 N1 1.284(2)
C7 H7 0.9500
C8 O2 1.258(2)
C8 N2 1.347(2)
C8 C9 1.472(2)
C9 C14 1.407(2)
C9 C10 1.414(2)
C10 O4 1.357(2)
C10 C11 1.387(3)
C11 C12 1.376(2)
C11 H11 0.9500
C12 C13 1.391(3)
C12 H12 0.9500
C13 C14 1.370(3)
C13 H13 0.9500
C14 H14 0.9500
N1 N2 1.379(2)
N2 H2 0.8800
O1 H1 0.8400
O3 H3A 0.8400
O4 H4A 0.8400

loop_
_geom_hbond_atom_site_label_D
_geom_hbond_atom_site_label_H
_geom_hbond_atom_site_label_A
_geom_hbond_distance_DH
_geom_hbond_distance_HA
_geom_hbond_distance_DA
_geom_hbond_angle_DHA
_geom_hbond_site_symmetry_A
N2 H2 O3 0.88 2.16 2.8117(19) 130.5 4_575
O1 H1 N1 0.84 1.89 2.6155(18) 143.9 .
O3 H3A O2 0.84 1.84 2.6536(18) 161.7 2
O4 H4A O2 0.84 1.80 2.5409(18) 146.3 .
